data_4131329
loop_
_publ_author_name
'Ohtawa, Masaki'
'Krambis, Michael J.'
'Cerne, Rok'
'Schkeryantz, Jeffrey M.'
'Witkin, Jeffrey M.'
'Shenvi, Ryan A.'

_publ_section_title
;
 Synthesis of (-)-11-O-Debenzoyltashironin: Neurotrophic Sesquiterpenes
 Cause Hyperexcitation.
;
_journal_issue 28
_journal_name_full 'Journal of the American Chemical Society'
_journal_page_first 9637
_journal_page_last 9644
_journal_paper_doi 10.1021/jacs.7b04206
_journal_volume 139
_journal_year 2017
_chemical_formula_moiety 'C18 H29 N O4'
_chemical_formula_sum 'C18 H29 N O4'
_chemical_formula_weight 323.42
_space_group_crystal_system monoclinic
_space_group_IT_number 14
_space_group_name_Hall '-P 2yn'
_space_group_name_H-M_alt 'P 1 21/n 1'
_atom_sites_solution_hydrogens mixed
_audit_creation_date 2016-10-25
_audit_creation_method
;
Olex2 1.2-beta
(compiled 2016.09.09 svn.r3337 for OlexSys, GUI svn.r5227)
;
_cell_angle_alpha 90
_cell_angle_beta 106.1820(10)
_cell_angle_gamma 90
_cell_formula_units_Z 4
_cell_length_a 14.5650(4)
_cell_length_b 7.6815(2)
_cell_length_c 15.6786(4)
_cell_measurement_reflns_used 9978
_cell_measurement_temperature 100(2)
_cell_measurement_theta_max 68.20
_cell_measurement_theta_min 3.16
_cell_volume 1684.64(8)
_computing_cell_refinement 'SAINT v8.37A (Bruker, 2015)'
_computing_data_reduction 'SAINT v8.37A (Bruker, 2015)'
_computing_molecular_graphics 'Olex2 (Dolomanov et al., 2009)'
_computing_publication_material 'Olex2 (Dolomanov et al., 2009)'
_computing_structure_refinement 'XL (Sheldrick, 2008)'
_diffrn_ambient_temperature 100.0
_diffrn_measured_fraction_theta_full 1.000
_diffrn_measured_fraction_theta_max 0.999
_diffrn_measurement_device_type 'Bruker APEX-II CCD'
_diffrn_measurement_method '\f and \w scans'
_diffrn_radiation_type CuK\a
_diffrn_radiation_wavelength 1.54178
_diffrn_reflns_av_R_equivalents 0.0408
_diffrn_reflns_av_unetI/netI 0.0271
_diffrn_reflns_Laue_measured_fraction_full 1.000
_diffrn_reflns_Laue_measured_fraction_max 0.999
_diffrn_reflns_limit_h_max 16
_diffrn_reflns_limit_h_min -17
_diffrn_reflns_limit_k_max 9
_diffrn_reflns_limit_k_min -9
_diffrn_reflns_limit_l_max 18
_diffrn_reflns_limit_l_min -17
_diffrn_reflns_number 14204
_diffrn_reflns_point_group_measured_fraction_full 1.000
_diffrn_reflns_point_group_measured_fraction_max 0.999
_diffrn_reflns_theta_full 67.679
_diffrn_reflns_theta_max 68.197
_diffrn_reflns_theta_min 3.665
_diffrn_standards_number 0
_exptl_absorpt_coefficient_mu 0.719
_exptl_absorpt_correction_T_max 0.5210
_exptl_absorpt_correction_T_min 0.4244
_exptl_absorpt_correction_type multi-scan
_exptl_absorpt_process_details
;
SADABS-2016/2 (Bruker,2016/2) was used for absorption correction.
wR2(int) was 0.0654 before and 0.0518 after correction.
The Ratio of minimum to maximum transmission is 0.8146.
The \l/2 correction factor is Not present.
;
_exptl_crystal_colour colourless
_exptl_crystal_colour_primary colourless
_exptl_crystal_density_diffrn 1.275
_exptl_crystal_description block
_exptl_crystal_F_000 704
_exptl_crystal_size_max 0.22
_exptl_crystal_size_mid 0.115
_exptl_crystal_size_min 0.1
_refine_diff_density_max 0.379
_refine_diff_density_min -0.163
_refine_diff_density_rms 0.041
_refine_ls_extinction_coef 0.00064(17)
_refine_ls_extinction_expression Fc^*^=kFc[1+0.001xFc^2^\l^3^/sin(2\q)]^-1/4^
_refine_ls_extinction_method 'SHELXL-2014/7 (Sheldrick 2014'
_refine_ls_goodness_of_fit_ref 1.053
_refine_ls_hydrogen_treatment mixed
_refine_ls_matrix_type full
_refine_ls_number_parameters 218
_refine_ls_number_reflns 3085
_refine_ls_number_restraints 0
_refine_ls_restrained_S_all 1.053
_refine_ls_R_factor_all 0.0383
_refine_ls_R_factor_gt 0.0363
_refine_ls_shift/su_max 0.000
_refine_ls_shift/su_mean 0.000
_refine_ls_structure_factor_coef Fsqd
_refine_ls_weighting_details 'w=1/[\s^2^(Fo^2^)+(0.0399P)^2^+0.8356P] where P=(Fo^2^+2Fc^2^)/3'
_refine_ls_weighting_scheme calc
_refine_ls_wR_factor_gt 0.0915
_refine_ls_wR_factor_ref 0.0930
_reflns_Friedel_coverage 0.000
_reflns_number_gt 2888
_reflns_number_total 3085
_reflns_threshold_expression 'I > 2\s(I)'
_cod_data_source_file ja7b04206_si_005.cif
_cod_data_source_block shenvi92
_cod_database_code 4131329
_shelx_space_group_comment
;
The symmetry employed for this shelxl refinement is uniquely defined
by the following loop, which should always be used as a source of
symmetry information in preference to the above space-group names.
They are only intended as comments.
;
_olex2_refinement_description
;
1. Fixed Uiso
 At 1.2 times of:
  All C(H) groups, All C(H,H) groups
 At 1.5 times of:
  All C(H,H,H) groups, All C(H,H,H,H) groups
2.a Ternary CH refined with riding coordinates:
 C4(H4), C9(H9), C13(H13)
2.b Secondary CH2 refined with riding coordinates:
 C8(H8A,H8B), C11(H11A,H11B), C16(H16A,H16B)
2.c Aromatic/amide H refined with riding coordinates:
 C7(H7)
2.d Idealised Me refined as rotating group:
 C1(H1A,H1B,H1C), C2(H2A,H2B,H2C), C10(H10A,H10B,H10C), C15(H15A,H15B,H15C),
 C17(H17A,H17B,H17C), C18(H18A,H18B,H18C)
;
_shelx_shelxl_version_number 2014/7
_olex2_submission_special_instructions 'No special instructions were received'

loop_
_space_group_symop_operation_xyz
'x, y, z'
'-x+1/2, y+1/2, -z+1/2'
'-x, -y, -z'
'x-1/2, -y-1/2, z-1/2'

loop_
_atom_site_label
_atom_site_type_symbol
_atom_site_fract_x
_atom_site_fract_y
_atom_site_fract_z
_atom_site_U_iso_or_equiv
_atom_site_adp_type
_atom_site_occupancy
_atom_site_site_symmetry_order
_atom_site_calc_flag
_atom_site_refinement_flags_posn
O1 O 0.13610(6) 0.34904(13) 0.50158(6) 0.0241(2) Uani 1 1 d .
O2 O 0.21812(6) 0.55823(12) 0.62881(6) 0.0223(2) Uani 1 1 d .
O3 O 0.45204(6) 0.42768(11) 0.79751(6) 0.0174(2) Uani 1 1 d .
O4 O 0.54402(6) 0.67489(12) 0.79449(6) 0.0198(2) Uani 1 1 d .
N1 N 0.20132(7) 0.10584(14) 0.57446(7) 0.0176(2) Uani 1 1 d .
C1 C 0.13095(9) -0.00375(18) 0.51268(9) 0.0230(3) Uani 1 1 d .
H1A H 0.0865 0.0700 0.4691 0.034 Uiso 1 1 calc GR
H1B H 0.0953 -0.0718 0.5457 0.034 Uiso 1 1 calc GR
H1C H 0.1639 -0.0828 0.4819 0.034 Uiso 1 1 calc GR
C2 C 0.26380(9) 0.01458(17) 0.65040(9) 0.0215(3) Uani 1 1 d .
H2A H 0.3277 0.0032 0.6420 0.032 Uiso 1 1 calc GR
H2B H 0.2377 -0.1014 0.6553 0.032 Uiso 1 1 calc GR
H2C H 0.2679 0.0807 0.7048 0.032 Uiso 1 1 calc GR
C3 C 0.19866(8) 0.27867(17) 0.56209(8) 0.0170(3) Uani 1 1 d .
C4 C 0.27050(8) 0.40132(16) 0.62623(8) 0.0163(3) Uani 1 1 d .
H4 H 0.2873 0.3480 0.6868 0.020 Uiso 1 1 calc R
C5 C 0.36696(8) 0.44319(16) 0.60249(8) 0.0154(3) Uani 1 1 d .
C6 C 0.43015(8) 0.27925(16) 0.61409(8) 0.0159(3) Uani 1 1 d .
C7 C 0.41740(9) 0.19861(17) 0.53655(8) 0.0192(3) Uani 1 1 d .
H7 H 0.4461 0.0903 0.5298 0.023 Uiso 1 1 calc R
C8 C 0.35235(9) 0.29844(18) 0.46075(8) 0.0206(3) Uani 1 1 d .
H8A H 0.2868 0.2498 0.4438 0.025 Uiso 1 1 calc R
H8B H 0.3773 0.2999 0.4081 0.025 Uiso 1 1 calc R
C9 C 0.35519(9) 0.48085(17) 0.50198(8) 0.0182(3) Uani 1 1 d .
H9 H 0.4178 0.5316 0.4999 0.022 Uiso 1 1 calc R
C10 C 0.27999(9) 0.61184(19) 0.45316(9) 0.0245(3) Uani 1 1 d .
H10A H 0.2900 0.7229 0.4852 0.037 Uiso 1 1 calc GR
H10B H 0.2161 0.5672 0.4500 0.037 Uiso 1 1 calc GR
H10C H 0.2856 0.6295 0.3929 0.037 Uiso 1 1 calc GR
H2 H 0.1707(14) 0.558(2) 0.5773(13) 0.037 Uiso 1 1 d R
C11 C 0.41690(8) 0.59616(16) 0.66225(8) 0.0169(3) Uani 1 1 d .
H11A H 0.4453 0.6756 0.6268 0.020 Uiso 1 1 calc R
H11B H 0.3685 0.6626 0.6823 0.020 Uiso 1 1 calc R
C12 C 0.49532(8) 0.53477(16) 0.74359(8) 0.0162(3) Uani 1 1 d .
C13 C 0.56695(8) 0.41626(16) 0.71641(8) 0.0171(3) Uani 1 1 d .
H13 H 0.5764 0.4580 0.6590 0.021 Uiso 1 1 calc R
C14 C 0.50760(9) 0.24441(16) 0.70029(8) 0.0171(3) Uani 1 1 d .
C15 C 0.56480(9) 0.08034(17) 0.69494(9) 0.0230(3) Uani 1 1 d .
H15A H 0.5215 -0.0199 0.6812 0.035 Uiso 1 1 calc GR
H15B H 0.6127 0.0613 0.7520 0.035 Uiso 1 1 calc GR
H15C H 0.5969 0.0942 0.6481 0.035 Uiso 1 1 calc GR
C16 C 0.47123(9) 0.24787(16) 0.78346(8) 0.0177(3) Uani 1 1 d .
H16A H 0.4123 0.1774 0.7739 0.021 Uiso 1 1 calc R
H16B H 0.5203 0.2008 0.8354 0.021 Uiso 1 1 calc R
C17 C 0.66363(9) 0.40372(19) 0.78616(9) 0.0232(3) Uani 1 1 d .
H17A H 0.6923 0.5199 0.7975 0.035 Uiso 1 1 calc GR
H17B H 0.7060 0.3270 0.7645 0.035 Uiso 1 1 calc GR
H17C H 0.6547 0.3563 0.8413 0.035 Uiso 1 1 calc GR
C18 C 0.49017(10) 0.77567(17) 0.84003(9) 0.0224(3) Uani 1 1 d .
H18A H 0.4355 0.8288 0.7967 0.034 Uiso 1 1 calc GR
H18B H 0.5309 0.8672 0.8746 0.034 Uiso 1 1 calc GR
H18C H 0.4672 0.7002 0.8801 0.034 Uiso 1 1 calc GR

loop_
_atom_site_aniso_label
_atom_site_aniso_U_11
_atom_site_aniso_U_22
_atom_site_aniso_U_33
_atom_site_aniso_U_23
_atom_site_aniso_U_13
_atom_site_aniso_U_12
O1 0.0187(4) 0.0268(5) 0.0228(5) 0.0041(4) -0.0006(4) 0.0001(4)
O2 0.0194(4) 0.0218(5) 0.0254(5) -0.0023(4) 0.0057(4) 0.0041(4)
O3 0.0198(4) 0.0155(4) 0.0181(4) 0.0014(3) 0.0072(3) -0.0007(3)
O4 0.0183(4) 0.0188(5) 0.0213(5) -0.0031(4) 0.0041(3) -0.0041(3)
N1 0.0155(5) 0.0196(6) 0.0173(5) -0.0013(4) 0.0038(4) -0.0020(4)
C1 0.0206(6) 0.0241(7) 0.0227(6) -0.0050(5) 0.0036(5) -0.0038(5)
C2 0.0207(6) 0.0196(7) 0.0230(6) 0.0036(5) 0.0039(5) -0.0019(5)
C3 0.0138(6) 0.0225(7) 0.0160(6) 0.0003(5) 0.0063(5) 0.0000(5)
C4 0.0161(6) 0.0171(6) 0.0159(6) 0.0007(5) 0.0046(5) 0.0010(5)
C5 0.0144(6) 0.0159(6) 0.0154(6) 0.0018(5) 0.0032(4) 0.0008(5)
C6 0.0144(6) 0.0158(6) 0.0179(6) 0.0021(5) 0.0055(5) -0.0004(5)
C7 0.0188(6) 0.0187(6) 0.0214(6) -0.0007(5) 0.0076(5) 0.0004(5)
C8 0.0200(6) 0.0268(7) 0.0152(6) -0.0010(5) 0.0054(5) -0.0005(5)
C9 0.0169(6) 0.0220(7) 0.0161(6) 0.0030(5) 0.0052(5) 0.0005(5)
C10 0.0234(6) 0.0303(7) 0.0200(6) 0.0081(6) 0.0061(5) 0.0047(6)
C11 0.0170(6) 0.0145(6) 0.0186(6) 0.0015(5) 0.0039(5) 0.0006(5)
C12 0.0163(6) 0.0156(6) 0.0164(6) 0.0007(5) 0.0038(5) -0.0026(5)
C13 0.0154(6) 0.0194(6) 0.0163(6) 0.0020(5) 0.0039(5) 0.0002(5)
C14 0.0164(6) 0.0171(6) 0.0174(6) 0.0020(5) 0.0041(5) 0.0016(5)
C15 0.0228(6) 0.0218(7) 0.0240(6) 0.0023(5) 0.0058(5) 0.0058(5)
C16 0.0191(6) 0.0160(6) 0.0171(6) 0.0022(5) 0.0037(5) 0.0004(5)
C17 0.0155(6) 0.0308(8) 0.0217(6) 0.0013(6) 0.0023(5) 0.0019(5)
C18 0.0250(7) 0.0179(6) 0.0234(7) -0.0028(5) 0.0055(5) -0.0005(5)

loop_
_atom_type_symbol
_atom_type_description
_atom_type_scat_dispersion_real
_atom_type_scat_dispersion_imag
_atom_type_scat_source
C C 0.0181 0.0091 'International Tables Vol C Tables 4.2.6.8 and 6.1.1.4'
H H 0.0000 0.0000 'International Tables Vol C Tables 4.2.6.8 and 6.1.1.4'
N N 0.0311 0.0180 'International Tables Vol C Tables 4.2.6.8 and 6.1.1.4'
O O 0.0492 0.0322 'International Tables Vol C Tables 4.2.6.8 and 6.1.1.4'

loop_
_geom_angle_atom_site_label_1
_geom_angle_atom_site_label_2
_geom_angle_atom_site_label_3
_geom_angle
C4 O2 H2 104.5(12)
C16 O3 C12 108.79(9)
C12 O4 C18 115.97(9)
C2 N1 C1 115.18(10)
C3 N1 C1 119.15(11)
C3 N1 C2 125.41(11)
N1 C1 H1A 109.5
N1 C1 H1B 109.5
N1 C1 H1C 109.5
H1A C1 H1B 109.5
H1A C1 H1C 109.5
H1B C1 H1C 109.5
N1 C2 H2A 109.5
N1 C2 H2B 109.5
N1 C2 H2C 109.5
H2A C2 H2B 109.5
H2A C2 H2C 109.5
H2B C2 H2C 109.5
O1 C3 N1 121.82(12)
O1 C3 C4 116.73(11)
N1 C3 C4 121.37(11)
O2 C4 C3 105.12(9)
O2 C4 H4 108.0
O2 C4 C5 110.48(10)
C3 C4 H4 108.0
C3 C4 C5 116.95(10)
C5 C4 H4 108.0
C6 C5 C4 110.26(10)
C6 C5 C9 99.45(9)
C6 C5 C11 112.57(9)
C9 C5 C4 114.78(9)
C11 C5 C4 108.01(10)
C11 C5 C9 111.69(10)
C7 C6 C5 110.25(11)
C7 C6 C14 127.53(11)
C14 C6 C5 121.24(10)
C6 C7 H7 123.8
C6 C7 C8 112.38(11)
C8 C7 H7 123.8
C7 C8 H8A 111.5
C7 C8 H8B 111.5
C7 C8 C9 101.22(10)
H8A C8 H8B 109.3
C9 C8 H8A 111.5
C9 C8 H8B 111.5
C5 C9 H9 105.1
C8 C9 C5 103.74(10)
C8 C9 H9 105.1
C10 C9 C5 119.28(10)
C10 C9 C8 117.25(11)
C10 C9 H9 105.1
C9 C10 H10A 109.5
C9 C10 H10B 109.5
C9 C10 H10C 109.5
H10A C10 H10B 109.5
H10A C10 H10C 109.5
H10B C10 H10C 109.5
C5 C11 H11A 109.1
C5 C11 H11B 109.1
H11A C11 H11B 107.8
C12 C11 C5 112.66(10)
C12 C11 H11A 109.1
C12 C11 H11B 109.1
O3 C12 C11 108.49(9)
O3 C12 C13 105.46(10)
O4 C12 O3 109.68(9)
O4 C12 C11 112.20(10)
O4 C12 C13 109.71(9)
C11 C12 C13 111.06(10)
C12 C13 H13 109.5
C12 C13 C14 99.11(9)
C14 C13 H13 109.5
C17 C13 C12 113.70(10)
C17 C13 H13 109.5
C17 C13 C14 114.94(10)
C6 C14 C13 103.60(10)
C6 C14 C15 112.14(10)
C6 C14 C16 113.84(10)
C15 C14 C13 114.93(10)
C15 C14 C16 112.53(10)
C16 C14 C13 98.88(10)
C14 C15 H15A 109.5
C14 C15 H15B 109.5
C14 C15 H15C 109.5
H15A C15 H15B 109.5
H15A C15 H15C 109.5
H15B C15 H15C 109.5
O3 C16 C14 105.90(10)
O3 C16 H16A 110.6
O3 C16 H16B 110.6
C14 C16 H16A 110.6
C14 C16 H16B 110.6
H16A C16 H16B 108.7
C13 C17 H17A 109.5
C13 C17 H17B 109.5
C13 C17 H17C 109.5
H17A C17 H17B 109.5
H17A C17 H17C 109.5
H17B C17 H17C 109.5
O4 C18 H18A 109.5
O4 C18 H18B 109.5
O4 C18 H18C 109.5
H18A C18 H18B 109.5
H18A C18 H18C 109.5
H18B C18 H18C 109.5

loop_
_geom_bond_atom_site_label_1
_geom_bond_atom_site_label_2
_geom_bond_distance
O1 C3 1.2413(15)
O2 C4 1.4330(15)
O2 H2 0.905(19)
O3 C12 1.4442(14)
O3 C16 1.4383(15)
O4 C12 1.4082(15)
O4 C18 1.4270(16)
N1 C1 1.4642(16)
N1 C2 1.4607(16)
N1 C3 1.3406(17)
C1 H1A 0.9800
C1 H1B 0.9800
C1 H1C 0.9800
C2 H2A 0.9800
C2 H2B 0.9800
C2 H2C 0.9800
C3 C4 1.5516(17)
C4 H4 1.0000
C4 C5 1.5835(16)
C5 C6 1.5403(16)
C5 C9 1.5639(16)
C5 C11 1.5517(16)
C6 C7 1.3304(18)
C6 C14 1.5235(16)
C7 H7 0.9500
C7 C8 1.5068(17)
C8 H8A 0.9900
C8 H8B 0.9900
C8 C9 1.5389(18)
C9 H9 1.0000
C9 C10 1.5267(17)
C10 H10A 0.9800
C10 H10B 0.9800
C10 H10C 0.9800
C11 H11A 0.9900
C11 H11B 0.9900
C11 C12 1.5303(16)
C12 C13 1.5319(17)
C13 H13 1.0000
C13 C14 1.5595(17)
C13 C17 1.5263(16)
C14 C15 1.5260(17)
C14 C16 1.5384(17)
C15 H15A 0.9800
C15 H15B 0.9800
C15 H15C 0.9800
C16 H16A 0.9900
C16 H16B 0.9900
C17 H17A 0.9800
C17 H17B 0.9800
C17 H17C 0.9800
C18 H18A 0.9800
C18 H18B 0.9800
C18 H18C 0.9800
